data_2102494
loop_
_publ_author_name
'Turkington, David E.'
'Lough, Alan J.'
'Ferguson, George'
'Glidewell, Christopher'

_publ_section_title
;
 Hydrogen-bonded adducts of triphenylsilanol with diamines: a finite
 ten-molecule aggregate, and chain, sheet and framework structures
 built from O---H&#x00B7;&#x00B7;&#x00B7;O,
 O---H&#x00B7;&#x00B7;&#x00B7;N and
 C---H&#x00B7;&#x00B7;&#x00B7;\p(arene) hydrogen bonds
;
_journal_issue 2
_journal_name_full 'Acta Crystallographica Section B'
_journal_page_first 238
_journal_page_last 248
_journal_paper_doi 10.1107/S0108768104002344
_journal_volume 60
_journal_year 2004
_chemical_formula_moiety '4(C18 H16 O Si), C12 H10 N2'
_chemical_formula_sum 'C84 H74 N2 O4 Si4'
_chemical_formula_weight 1287.82
_chemical_name_systematic
;
Triphenylsilanol--1,2-bis(4-pyridyl)ethene (4/1)
;
_space_group_IT_number 2
_symmetry_cell_setting triclinic
_symmetry_space_group_name_Hall '-P 1'
_symmetry_space_group_name_H-M 'P -1'
_atom_sites_solution_hydrogens geom
_atom_sites_solution_primary direct
_atom_sites_solution_secondary difmap
_cell_angle_alpha 64.5048(10)
_cell_angle_beta 84.1339(10)
_cell_angle_gamma 79.7744(13)
_cell_formula_units_Z 1
_cell_length_a 8.6418(2)
_cell_length_b 14.1263(3)
_cell_length_c 16.3149(4)
_cell_measurement_reflns_used 8105
_cell_measurement_temperature 150.0(10)
_cell_measurement_theta_max 27.48
_cell_measurement_theta_min 2.65
_cell_volume 1768.42(7)
_computing_cell_refinement 'DENZO-SMN (Otwinowski & Minor, 1997)'
_computing_data_collection 'Kappa-CCD server software (Nonius, 1997)'
_computing_data_reduction 'DENZO-SMN (Otwinowski & Minor, 1997)'
_computing_molecular_graphics 'PLATON (Spek, 2003)'
_computing_publication_material 'SHELXL-97 (Sheldrick, 1997) and PRPKAPPA (Ferguson, 1999)'
_computing_structure_refinement 'SHELXL-97 (Sheldrick, 1997)'
_computing_structure_solution 'SHELXS-97 (Sheldrick, 1997)'
_diffrn_ambient_temperature 150.0(10)
_diffrn_measured_fraction_theta_full 0.991
_diffrn_measured_fraction_theta_max 0.991
_diffrn_measurement_device_type Kappa-CCD
_diffrn_measurement_method '\f scans, and \w scans with \k offsets'
_diffrn_radiation_monochromator graphite
_diffrn_radiation_source 'fine-focus sealed X-ray tube'
_diffrn_radiation_type 'Mo K\a'
_diffrn_radiation_wavelength 0.71073
_diffrn_reflns_av_R_equivalents 0.051
_diffrn_reflns_av_sigmaI/netI 0.0530
_diffrn_reflns_limit_h_max 11
_diffrn_reflns_limit_h_min -11
_diffrn_reflns_limit_k_max 18
_diffrn_reflns_limit_k_min -18
_diffrn_reflns_limit_l_max 21
_diffrn_reflns_limit_l_min -20
_diffrn_reflns_number 23113
_diffrn_reflns_theta_full 27.48
_diffrn_reflns_theta_max 27.48
_diffrn_reflns_theta_min 2.65
_diffrn_standards_decay_% 0
_exptl_absorpt_coefficient_mu 0.137
_exptl_absorpt_correction_T_max 0.967
_exptl_absorpt_correction_T_min 0.914
_exptl_absorpt_correction_type multi-scan
_exptl_absorpt_process_details 'DENZO-SMN (Otwinowski & Minor, 1997)'
_exptl_crystal_colour colourless
_exptl_crystal_density_diffrn 1.209
_exptl_crystal_density_method 'not measured'
_exptl_crystal_description needle
_exptl_crystal_F_000 680
_exptl_crystal_size_max 0.30
_exptl_crystal_size_mid 0.28
_exptl_crystal_size_min 0.25
_refine_diff_density_max 0.233
_refine_diff_density_min -0.312
_refine_ls_extinction_coef 0.0085(14)
_refine_ls_extinction_expression Fc^*^=kFc[1+0.001xFc^2^\l^3^/sin(2\q)]^-1/4^
_refine_ls_extinction_method SHELXL
_refine_ls_goodness_of_fit_ref 1.021
_refine_ls_hydrogen_treatment constr
_refine_ls_matrix_type full
_refine_ls_number_parameters 427
_refine_ls_number_reflns 8105
_refine_ls_number_restraints 0
_refine_ls_restrained_S_all 1.021
_refine_ls_R_factor_all 0.0626
_refine_ls_R_factor_gt 0.0414
_refine_ls_shift/su_max 0.001
_refine_ls_shift/su_mean 0.000
_refine_ls_structure_factor_coef Fsqd
_refine_ls_weighting_details 'w=1/[\s^2^(Fo^2^)+(0.0408P)^2^+0.5110P] where P=(Fo^2^+2Fc^2^)/3'
_refine_ls_weighting_scheme calc
_refine_ls_wR_factor_gt 0.0985
_refine_ls_wR_factor_ref 0.1094
_reflns_number_gt 6126
_reflns_number_total 8105
_reflns_threshold_expression I>2\s(I)
_cod_data_source_file na5012.cif
_cod_data_source_block II
_cod_depositor_comments
;
The following automatic conversions were performed:
'_exptl_absorpt_correction_type' value 'Multi-scan' changed to
'multi-scan' according to
'/home/saulius/struct/CIF-dictionaries/cif_core.dic' dictionary named
'cif_core.dic' version 2.4.1 from 2010-06-29.

Automatic conversion script
Id: cif_fix_enum 1527 2010-12-29 10:47:43Z saulius 

The following automatic conversions were performed:

'_exptl_absorpt_correction_type' value 'Multi-scan' changed to
'multi-scan' according to
/home/saulius/struct/CIF-dictionaries/cif_core.dic dictionary named
'cif_core.dic' version 2.4.1 from 2010-06-29.

Automatic conversion script
Id: cif_fix_values 1715 2011-07-08 13:25:40Z adriana 

2019-10-27
Z value and formula fixed to values more according to usual
chemical conventions.                 miguel
;
_cod_original_formula_sum 'C42 H37 N O2 Si2'
_cod_original_formula_weight 643.91
_cod_original_formula_moiety '2(C18 H16 O Si), 0.5(C12 H10 N2)'
_cod_original_formula_units_Z 2
_cod_database_code 2102494

loop_
_symmetry_equiv_pos_as_xyz
'x, y, z'
'-x, -y, -z'

loop_
_atom_site_label
_atom_site_fract_x
_atom_site_fract_y
_atom_site_fract_z
_atom_site_U_iso_or_equiv
_atom_site_adp_type
_atom_site_calc_flag
_atom_site_refinement_flags
_atom_site_occupancy
_atom_site_type_symbol
Si1 1.25602(5) 0.83996(3) 0.33544(3) 0.02649(11) Uani d . 1 Si
O1 1.22717(13) 0.73163(9) 0.32973(8) 0.0337(3) Uani d . 1 O
C11 1.35276(18) 0.80798(12) 0.44310(11) 0.0303(3) Uani d . 1 C
C12 1.3031(2) 0.73184(14) 0.52529(12) 0.0398(4) Uani d . 1 C
C13 1.3694(3) 0.70886(15) 0.60683(13) 0.0485(5) Uani d . 1 C
C14 1.4885(2) 0.76120(17) 0.60830(13) 0.0494(5) Uani d . 1 C
C15 1.5401(2) 0.83705(19) 0.52851(15) 0.0557(5) Uani d . 1 C
C16 1.4732(2) 0.86001(16) 0.44681(13) 0.0459(5) Uani d . 1 C
C21 1.38527(18) 0.90859(13) 0.23577(11) 0.0299(3) Uani d . 1 C
C22 1.5094(2) 0.85075(15) 0.20771(14) 0.0441(4) Uani d . 1 C
C23 1.6073(2) 0.90033(18) 0.13397(15) 0.0537(6) Uani d . 1 C
C24 1.5835(2) 1.00887(18) 0.08693(13) 0.0499(5) Uani d . 1 C
C25 1.4633(2) 1.06782(17) 0.11370(14) 0.0543(5) Uani d . 1 C
C26 1.3649(2) 1.01819(15) 0.18701(13) 0.0442(4) Uani d . 1 C
C31 1.06187(17) 0.92450(12) 0.33293(10) 0.0273(3) Uani d . 1 C
C32 0.93892(19) 0.92605(14) 0.28272(11) 0.0353(4) Uani d . 1 C
C33 0.7938(2) 0.98740(15) 0.28095(13) 0.0425(4) Uani d . 1 C
C34 0.7686(2) 1.04911(14) 0.32853(12) 0.0410(4) Uani d . 1 C
C35 0.8876(2) 1.04966(14) 0.37858(12) 0.0407(4) Uani d . 1 C
C36 1.0331(2) 0.98764(13) 0.38090(11) 0.0345(4) Uani d . 1 C
Si2 1.34097(5) 0.56994(3) 0.17754(3) 0.02660(11) Uani d . 1 Si
O2 1.32946(15) 0.57573(9) 0.27546(7) 0.0383(3) Uani d . 1 O
C41 1.22668(18) 0.69053(12) 0.08986(11) 0.0288(3) Uani d . 1 C
C42 1.13272(19) 0.76852(12) 0.11127(12) 0.0333(4) Uani d . 1 C
C43 1.0430(2) 0.85491(13) 0.04548(13) 0.0398(4) Uani d . 1 C
C44 1.0464(2) 0.86470(14) -0.04230(13) 0.0438(4) Uani d . 1 C
C45 1.1393(2) 0.78933(15) -0.06551(13) 0.0463(5) Uani d . 1 C
C46 1.2290(2) 0.70341(14) 0.00002(12) 0.0385(4) Uani d . 1 C
C51 1.55043(18) 0.55991(13) 0.13621(10) 0.0290(3) Uani d . 1 C
C52 1.6225(2) 0.65121(14) 0.10113(12) 0.0376(4) Uani d . 1 C
C53 1.7819(2) 0.64772(17) 0.07729(13) 0.0469(5) Uani d . 1 C
C54 1.8723(2) 0.55248(17) 0.08737(13) 0.0474(5) Uani d . 1 C
C55 1.8041(2) 0.46106(16) 0.12119(13) 0.0438(4) Uani d . 1 C
C56 1.64515(19) 0.46483(13) 0.14570(11) 0.0340(4) Uani d . 1 C
C61 1.25879(17) 0.44678(12) 0.19975(10) 0.0281(3) Uani d . 1 C
C62 1.16785(19) 0.40060(13) 0.27898(11) 0.0347(4) Uani d . 1 C
C63 1.1056(2) 0.30882(15) 0.29803(13) 0.0438(4) Uani d . 1 C
C64 1.1321(2) 0.26162(14) 0.23872(14) 0.0464(5) Uani d . 1 C
C65 1.2190(2) 0.30604(14) 0.15973(13) 0.0441(4) Uani d . 1 C
C66 1.2818(2) 0.39796(13) 0.14027(12) 0.0349(4) Uani d . 1 C
N1 0.96066(17) 0.65046(12) 0.38187(11) 0.0428(4) Uani d . 1 N
C2 0.8985(2) 0.61646(15) 0.33004(13) 0.0431(4) Uani d . 1 C
C3 0.7615(2) 0.57232(14) 0.35297(12) 0.0382(4) Uani d . 1 C
C4 0.68156(18) 0.56102(12) 0.43436(11) 0.0302(3) Uani d . 1 C
C5 0.7455(2) 0.59743(17) 0.48797(14) 0.0492(5) Uani d . 1 C
C6 0.8823(2) 0.64126(19) 0.45902(15) 0.0559(6) Uani d . 1 C
C7 0.53653(18) 0.51363(12) 0.45961(11) 0.0297(3) Uani d . 1 C
H1 1.1374 0.7175 0.3515 0.051 Uiso calc R 1 H
H12 1.2215 0.6947 0.5254 0.048 Uiso calc R 1 H
H13 1.3326 0.6569 0.6618 0.058 Uiso calc R 1 H
H14 1.5348 0.7450 0.6641 0.059 Uiso calc R 1 H
H15 1.6216 0.8739 0.5292 0.067 Uiso calc R 1 H
H16 1.5103 0.9124 0.3922 0.055 Uiso calc R 1 H
H22 1.5275 0.7757 0.2397 0.053 Uiso calc R 1 H
H23 1.6911 0.8591 0.1160 0.064 Uiso calc R 1 H
H24 1.6499 1.0428 0.0362 0.060 Uiso calc R 1 H
H25 1.4472 1.1429 0.0820 0.065 Uiso calc R 1 H
H26 1.2815 1.0602 0.2043 0.053 Uiso calc R 1 H
H32 0.9551 0.8842 0.2491 0.042 Uiso calc R 1 H
H33 0.7117 0.9868 0.2468 0.051 Uiso calc R 1 H
H34 0.6693 1.0913 0.3270 0.049 Uiso calc R 1 H
H35 0.8703 1.0923 0.4114 0.049 Uiso calc R 1 H
H36 1.1142 0.9883 0.4157 0.041 Uiso calc R 1 H
H2 1.3147 0.6395 0.2675 0.057 Uiso calc R 1 H
H42 1.1298 0.7627 0.1716 0.040 Uiso calc R 1 H
H43 0.9796 0.9071 0.0613 0.048 Uiso calc R 1 H
H44 0.9848 0.9233 -0.0869 0.053 Uiso calc R 1 H
H45 1.1420 0.7961 -0.1261 0.056 Uiso calc R 1 H
H46 1.2933 0.6523 -0.0168 0.046 Uiso calc R 1 H
H52 1.5611 0.7172 0.0934 0.045 Uiso calc R 1 H
H53 1.8285 0.7107 0.0541 0.056 Uiso calc R 1 H
H54 1.9812 0.5499 0.0711 0.057 Uiso calc R 1 H
H55 1.8659 0.3957 0.1277 0.053 Uiso calc R 1 H
H56 1.5998 0.4014 0.1695 0.041 Uiso calc R 1 H
H62 1.1484 0.4326 0.3204 0.042 Uiso calc R 1 H
H63 1.0446 0.2786 0.3523 0.053 Uiso calc R 1 H
H64 1.0904 0.1985 0.2522 0.056 Uiso calc R 1 H
H65 1.2363 0.2740 0.1183 0.053 Uiso calc R 1 H
H66 1.3414 0.4280 0.0854 0.042 Uiso calc R 1 H
H2A 0.9514 0.6229 0.2743 0.052 Uiso calc R 1 H
H3 0.7217 0.5497 0.3133 0.046 Uiso calc R 1 H
H5 0.6955 0.5922 0.5441 0.059 Uiso calc R 1 H
H6 0.9234 0.6665 0.4964 0.067 Uiso calc R 1 H
H7 0.4914 0.5015 0.4149 0.036 Uiso calc R 1 H

loop_
_atom_site_aniso_label
_atom_site_aniso_U_11
_atom_site_aniso_U_22
_atom_site_aniso_U_33
_atom_site_aniso_U_12
_atom_site_aniso_U_13
_atom_site_aniso_U_23
Si1 0.0267(2) 0.0265(2) 0.0273(2) -0.00529(16) 0.00243(16) -0.01249(18)
O1 0.0320(6) 0.0331(6) 0.0419(7) -0.0102(5) 0.0096(5) -0.0215(5)
C11 0.0305(8) 0.0281(8) 0.0312(8) 0.0009(6) 0.0003(6) -0.0137(7)
C12 0.0494(10) 0.0336(9) 0.0323(9) -0.0059(8) 0.0008(8) -0.0105(7)
C13 0.0670(13) 0.0392(10) 0.0293(9) 0.0048(9) -0.0040(9) -0.0094(8)
C14 0.0515(11) 0.0545(12) 0.0392(10) 0.0185(9) -0.0183(9) -0.0232(9)
C15 0.0457(11) 0.0731(15) 0.0544(13) -0.0085(10) -0.0143(9) -0.0300(12)
C16 0.0421(10) 0.0560(12) 0.0393(10) -0.0143(9) -0.0040(8) -0.0164(9)
C21 0.0278(8) 0.0351(8) 0.0281(8) -0.0086(6) 0.0002(6) -0.0133(7)
C22 0.0422(10) 0.0436(10) 0.0566(12) -0.0172(8) 0.0173(9) -0.0304(9)
C23 0.0490(11) 0.0709(15) 0.0651(13) -0.0309(10) 0.0284(10) -0.0491(12)
C24 0.0447(10) 0.0781(15) 0.0321(9) -0.0341(10) 0.0094(8) -0.0210(10)
C25 0.0428(11) 0.0510(12) 0.0447(11) -0.0130(9) 0.0001(9) 0.0047(9)
C26 0.0353(9) 0.0392(10) 0.0417(10) -0.0044(8) 0.0033(8) -0.0030(8)
C31 0.0297(8) 0.0264(8) 0.0249(7) -0.0064(6) 0.0038(6) -0.0102(6)
C32 0.0346(9) 0.0417(10) 0.0336(9) -0.0046(7) 0.0005(7) -0.0202(8)
C33 0.0320(9) 0.0493(11) 0.0459(11) -0.0007(8) -0.0067(8) -0.0207(9)
C34 0.0323(9) 0.0409(10) 0.0438(10) 0.0022(7) 0.0032(7) -0.0160(8)
C35 0.0451(10) 0.0373(10) 0.0423(10) 0.0004(8) 0.0041(8) -0.0229(8)
C36 0.0374(9) 0.0342(9) 0.0350(9) -0.0041(7) -0.0027(7) -0.0175(7)
Si2 0.0300(2) 0.0239(2) 0.0250(2) -0.00242(16) 0.00015(16) -0.01023(17)
O2 0.0557(7) 0.0288(6) 0.0285(6) 0.0015(5) -0.0027(5) -0.0130(5)
C41 0.0295(8) 0.0252(8) 0.0297(8) -0.0071(6) -0.0004(6) -0.0087(6)
C42 0.0320(8) 0.0271(8) 0.0360(9) -0.0056(6) 0.0040(7) -0.0093(7)
C43 0.0317(8) 0.0268(8) 0.0507(11) -0.0036(7) 0.0010(8) -0.0077(8)
C44 0.0415(10) 0.0291(9) 0.0484(11) -0.0070(7) -0.0149(8) -0.0011(8)
C45 0.0631(12) 0.0403(10) 0.0325(9) -0.0114(9) -0.0126(9) -0.0087(8)
C46 0.0494(10) 0.0304(9) 0.0348(9) -0.0039(7) -0.0048(8) -0.0129(7)
C51 0.0311(8) 0.0324(8) 0.0248(8) -0.0045(6) -0.0030(6) -0.0128(7)
C52 0.0392(9) 0.0380(9) 0.0389(9) -0.0114(7) 0.0022(7) -0.0178(8)
C53 0.0432(10) 0.0580(12) 0.0488(11) -0.0248(9) 0.0062(9) -0.0264(10)
C54 0.0287(9) 0.0712(14) 0.0480(11) -0.0096(9) -0.0013(8) -0.0296(10)
C55 0.0311(9) 0.0536(11) 0.0448(11) 0.0056(8) -0.0068(8) -0.0224(9)
C56 0.0328(8) 0.0352(9) 0.0318(9) -0.0018(7) -0.0041(7) -0.0125(7)
C61 0.0271(7) 0.0242(7) 0.0285(8) 0.0009(6) -0.0032(6) -0.0082(6)
C62 0.0321(8) 0.0352(9) 0.0323(9) -0.0040(7) 0.0010(7) -0.0109(7)
C63 0.0386(9) 0.0414(10) 0.0400(10) -0.0143(8) 0.0025(8) -0.0040(8)
C64 0.0499(11) 0.0316(9) 0.0529(12) -0.0145(8) -0.0072(9) -0.0089(8)
C65 0.0579(12) 0.0314(9) 0.0455(11) -0.0083(8) -0.0046(9) -0.0172(8)
C66 0.0419(9) 0.0284(8) 0.0323(9) -0.0055(7) -0.0002(7) -0.0111(7)
N1 0.0390(8) 0.0403(8) 0.0528(10) -0.0166(7) 0.0137(7) -0.0223(7)
C2 0.0443(10) 0.0432(10) 0.0434(10) -0.0153(8) 0.0156(8) -0.0199(9)
C3 0.0402(9) 0.0413(10) 0.0358(9) -0.0138(8) 0.0062(7) -0.0174(8)
C4 0.0272(7) 0.0272(8) 0.0323(8) -0.0037(6) 0.0014(6) -0.0097(7)
C5 0.0456(10) 0.0714(14) 0.0468(11) -0.0300(10) 0.0176(9) -0.0359(10)
C6 0.0494(11) 0.0791(15) 0.0600(13) -0.0360(11) 0.0185(10) -0.0430(12)
C7 0.0263(7) 0.0300(8) 0.0316(8) -0.0041(6) -0.0014(6) -0.0116(7)

loop_
_atom_type_symbol
_atom_type_description
_atom_type_scat_dispersion_real
_atom_type_scat_dispersion_imag
_atom_type_scat_source
C C 0.0033 0.0016 'International Tables Vol C Tables 4.2.6.8 and 6.1.1.4'
H H 0.0000 0.0000 'International Tables Vol C Tables 4.2.6.8 and 6.1.1.4'
N N 0.0061 0.0033 'International Tables Vol C Tables 4.2.6.8 and 6.1.1.4'
O O 0.0106 0.0060 'International Tables Vol C Tables 4.2.6.8 and 6.1.1.4'
Si Si 0.0817 0.0704 'International Tables Vol C Tables 4.2.6.8 and 6.1.1.4'

loop_
_geom_angle_atom_site_label_1
_geom_angle_atom_site_label_2
_geom_angle_atom_site_label_3
_geom_angle_site_symmetry_1
_geom_angle
_geom_angle_publ_flag
O1 Si1 C11 . 110.74(7) no
O1 Si1 C21 . 107.01(7) no
C11 Si1 C21 . 110.09(7) no
O1 Si1 C31 . 109.19(6) no
C11 Si1 C31 . 108.33(7) no
C21 Si1 C31 . 111.49(7) no
Si1 O1 H1 . 109.5 no
C12 C11 C16 . 116.69(16) no
C12 C11 Si1 . 120.56(13) no
C16 C11 Si1 . 122.71(13) no
C13 C12 C11 . 121.84(18) no
C13 C12 H12 . 119.1 no
C11 C12 H12 . 119.1 no
C14 C13 C12 . 120.15(18) no
C14 C13 H13 . 119.9 no
C12 C13 H13 . 119.9 no
C15 C14 C13 . 119.57(18) no
C15 C14 H14 . 120.2 no
C13 C14 H14 . 120.2 no
C14 C15 C16 . 120.14(19) no
C14 C15 H15 . 119.9 no
C16 C15 H15 . 119.9 no
C15 C16 C11 . 121.62(18) no
C15 C16 H16 . 119.2 no
C11 C16 H16 . 119.2 no
C26 C21 C22 . 116.84(16) no
C26 C21 Si1 . 122.56(13) no
C22 C21 Si1 . 120.60(13) no
C23 C22 C21 . 121.49(18) no
C23 C22 H22 . 119.3 no
C21 C22 H22 . 119.3 no
C24 C23 C22 . 120.20(19) no
C24 C23 H23 . 119.9 no
C22 C23 H23 . 119.9 no
C25 C24 C23 . 119.53(17) no
C25 C24 H24 . 120.2 no
C23 C24 H24 . 120.2 no
C24 C25 C26 . 120.23(19) no
C24 C25 H25 . 119.9 no
C26 C25 H25 . 119.9 no
C25 C26 C21 . 121.71(18) no
C25 C26 H26 . 119.1 no
C21 C26 H26 . 119.1 no
C36 C31 C32 . 117.36(14) no
C36 C31 Si1 . 121.98(12) no
C32 C31 Si1 . 120.66(12) no
C33 C32 C31 . 121.34(16) no
C33 C32 H32 . 119.3 no
C31 C32 H32 . 119.3 no
C34 C33 C32 . 120.19(16) no
C34 C33 H33 . 119.9 no
C32 C33 H33 . 119.9 no
C33 C34 C35 . 119.96(16) no
C33 C34 H34 . 120.0 no
C35 C34 H34 . 120.0 no
C34 C35 C36 . 119.96(16) no
C34 C35 H35 . 120.0 no
C36 C35 H35 . 120.0 no
C35 C36 C31 . 121.19(16) no
C35 C36 H36 . 119.4 no
C31 C36 H36 . 119.4 no
O2 Si2 C51 . 110.39(7) no
O2 Si2 C61 . 104.75(7) no
C51 Si2 C61 . 110.51(7) no
O2 Si2 C41 . 111.49(7) no
C51 Si2 C41 . 108.22(7) no
C61 Si2 C41 . 111.48(7) no
Si2 O2 H2 . 109.5 no
C46 C41 C42 . 117.34(15) no
C46 C41 Si2 . 120.28(12) no
C42 C41 Si2 . 122.35(12) no
C43 C42 C41 . 121.11(17) no
C43 C42 H42 . 119.4 no
C41 C42 H42 . 119.4 no
C44 C43 C42 . 120.15(17) no
C44 C43 H43 . 119.9 no
C42 C43 H43 . 119.9 no
C43 C44 C45 . 119.95(17) no
C43 C44 H44 . 120.0 no
C45 C44 H44 . 120.0 no
C44 C45 C46 . 119.87(18) no
C44 C45 H45 . 120.1 no
C46 C45 H45 . 120.1 no
C45 C46 C41 . 121.57(17) no
C45 C46 H46 . 119.2 no
C41 C46 H46 . 119.2 no
C56 C51 C52 . 117.19(15) no
C56 C51 Si2 . 124.18(12) no
C52 C51 Si2 . 118.35(12) no
C53 C52 C51 . 121.55(17) no
C53 C52 H52 . 119.2 no
C51 C52 H52 . 119.2 no
C54 C53 C52 . 119.86(17) no
C54 C53 H53 . 120.1 no
C52 C53 H53 . 120.1 no
C55 C54 C53 . 119.90(17) no
C55 C54 H54 . 120.0 no
C53 C54 H54 . 120.0 no
C54 C55 C56 . 119.99(17) no
C54 C55 H55 . 120.0 no
C56 C55 H55 . 120.0 no
C55 C56 C51 . 121.49(16) no
C55 C56 H56 . 119.3 no
C51 C56 H56 . 119.3 no
C66 C61 C62 . 117.24(15) no
C66 C61 Si2 . 123.20(12) no
C62 C61 Si2 . 119.56(12) no
C63 C62 C61 . 121.19(17) no
C63 C62 H62 . 119.4 no
C61 C62 H62 . 119.4 no
C64 C63 C62 . 120.26(17) no
C64 C63 H63 . 119.9 no
C62 C63 H63 . 119.9 no
C63 C64 C65 . 119.84(16) no
C63 C64 H64 . 120.1 no
C65 C64 H64 . 120.1 no
C64 C65 C66 . 120.17(18) no
C64 C65 H65 . 119.9 no
C66 C65 H65 . 119.9 no
C65 C66 C61 . 121.28(16) no
C65 C66 H66 . 119.4 no
C61 C66 H66 . 119.4 no
C2 N1 C6 . 116.55(15) no
N1 C2 C3 . 123.45(17) no
N1 C2 H2A . 118.3 no
C3 C2 H2A . 118.3 no
C2 C3 C4 . 119.84(17) no
C2 C3 H3 . 120.1 no
C4 C3 H3 . 120.1 no
C5 C4 C3 . 116.69(15) no
C5 C4 C7 . 123.03(15) no
C3 C4 C7 . 120.27(15) no
C6 C5 C4 . 119.32(17) no
C6 C5 H5 . 120.3 no
C4 C5 H5 . 120.3 no
N1 C6 C5 . 124.14(19) no
N1 C6 H6 . 117.9 no
C5 C6 H6 . 117.9 no
C7 C7 C4 2_666 124.80(19) no
C7 C7 H7 2_666 117.6 no
C4 C7 H7 . 117.6 no

loop_
_geom_bond_atom_site_label_1
_geom_bond_atom_site_label_2
_geom_bond_site_symmetry_2
_geom_bond_distance
_geom_bond_publ_flag
Si1 O1 . 1.6359(11) no
Si1 C11 . 1.8630(17) no
Si1 C21 . 1.8676(16) no
Si1 C31 . 1.8717(16) no
O1 H1 . 0.84 no
C11 C12 . 1.394(2) no
C11 C16 . 1.396(2) no
C12 C13 . 1.386(3) no
C12 H12 . 0.95 no
C13 C14 . 1.378(3) no
C13 H13 . 0.95 no
C14 C15 . 1.375(3) no
C14 H14 . 0.95 no
C15 C16 . 1.391(3) no
C15 H15 . 0.95 no
C16 H16 . 0.95 no
C21 C26 . 1.390(2) no
C21 C22 . 1.392(2) no
C22 C23 . 1.390(3) no
C22 H22 . 0.95 no
C23 C24 . 1.375(3) no
C23 H23 . 0.95 no
C24 C25 . 1.370(3) no
C24 H24 . 0.95 no
C25 C26 . 1.388(3) no
C25 H25 . 0.95 no
C26 H26 . 0.95 no
C31 C36 . 1.397(2) no
C31 C32 . 1.398(2) no
C32 C33 . 1.387(2) no
C32 H32 . 0.95 no
C33 C34 . 1.375(3) no
C33 H33 . 0.95 no
C34 C35 . 1.380(3) no
C34 H34 . 0.95 no
C35 C36 . 1.393(2) no
C35 H35 . 0.95 no
C36 H36 . 0.95 no
Si2 O2 . 1.6265(12) no
Si2 C41 . 1.8755(16) no
Si2 C51 . 1.8689(16) no
Si2 C61 . 1.8724(16) no
O2 H2 . 0.84 no
C41 C46 . 1.396(2) no
C41 C42 . 1.397(2) no
C42 C43 . 1.396(2) no
C42 H42 . 0.95 no
C43 C44 . 1.376(3) no
C43 H43 . 0.95 no
C44 C45 . 1.379(3) no
C44 H44 . 0.95 no
C45 C46 . 1.391(3) no
C45 H45 . 0.95 no
C46 H46 . 0.95 no
C51 C56 . 1.398(2) no
C51 C52 . 1.398(2) no
C52 C53 . 1.391(2) no
C52 H52 . 0.95 no
C53 C54 . 1.382(3) no
C53 H53 . 0.95 no
C54 C55 . 1.382(3) no
C54 H54 . 0.95 no
C55 C56 . 1.389(2) no
C55 H55 . 0.95 no
C56 H56 . 0.95 no
C61 C66 . 1.395(2) no
C61 C62 . 1.401(2) no
C62 C63 . 1.390(2) no
C62 H62 . 0.95 no
C63 C64 . 1.375(3) no
C63 H63 . 0.95 no
C64 C65 . 1.376(3) no
C64 H64 . 0.95 no
C65 C66 . 1.393(2) no
C65 H65 . 0.95 no
C66 H66 . 0.95 no
N1 C2 . 1.330(2) no
N1 C6 . 1.333(2) no
C2 C3 . 1.380(2) no
C2 H2A . 0.95 no
C3 C4 . 1.391(2) no
C3 H3 . 0.95 no
C4 C5 . 1.386(2) no
C4 C7 . 1.464(2) no
C5 C6 . 1.378(3) no
C5 H5 . 0.95 no
C6 H6 . 0.95 no
C7 C7 2_666 1.328(3) no
C7 H7 . 0.95 no

loop_
_geom_hbond_atom_site_label_D
_geom_hbond_atom_site_label_H
_geom_hbond_atom_site_label_A
_geom_hbond_distance_DH
_geom_hbond_distance_HA
_geom_hbond_distance_DA
_geom_hbond_angle_DHA
_geom_hbond_publ_flag
O1 H1 N1 0.84 1.85 2.653(2) 159 y
O2 H2 O1 0.84 1.98 2.691(2) 142 y

loop_
_geom_torsion_atom_site_label_1
_geom_torsion_atom_site_label_2
_geom_torsion_atom_site_label_3
_geom_torsion_atom_site_label_4
_geom_torsion_site_symmetry_4
_geom_torsion
_geom_torsion_publ_flag
O1 Si1 C11 C12 . -43.47(15) no
C21 Si1 C11 C12 . -161.62(13) no
C31 Si1 C11 C12 . 76.24(15) no
O1 Si1 C11 C16 . 138.63(14) no
C21 Si1 C11 C16 . 20.49(17) no
C31 Si1 C11 C16 . -101.66(15) no
C16 C11 C12 C13 . 0.1(3) no
Si1 C11 C12 C13 . -177.87(14) no
C11 C12 C13 C14 . -0.4(3) no
C12 C13 C14 C15 . 0.6(3) no
C13 C14 C15 C16 . -0.6(3) no
C14 C15 C16 C11 . 0.3(3) no
C12 C11 C16 C15 . -0.1(3) no
Si1 C11 C16 C15 . 177.89(16) no
O1 Si1 C21 C26 . 141.29(14) no
C11 Si1 C21 C26 . -98.29(15) no
C31 Si1 C21 C26 . 21.96(16) no
O1 Si1 C21 C22 . -39.55(16) no
C11 Si1 C21 C22 . 80.86(15) no
C31 Si1 C21 C22 . -158.88(14) no
C26 C21 C22 C23 . -0.5(3) no
Si1 C21 C22 C23 . -179.71(15) no
C21 C22 C23 C24 . 0.2(3) no
C22 C23 C24 C25 . 0.5(3) no
C23 C24 C25 C26 . -0.9(3) no
C24 C25 C26 C21 . 0.6(3) no
C22 C21 C26 C25 . 0.1(3) no
Si1 C21 C26 C25 . 179.29(15) no
O1 Si1 C31 C36 . 146.05(13) no
C11 Si1 C31 C36 . 25.36(15) no
C21 Si1 C31 C36 . -95.92(14) no
O1 Si1 C31 C32 . -33.57(14) no
C11 Si1 C31 C32 . -154.25(13) no
C21 Si1 C31 C32 . 84.46(14) no
C36 C31 C32 C33 . -0.3(2) no
Si1 C31 C32 C33 . 179.30(14) no
C31 C32 C33 C34 . 0.5(3) no
C32 C33 C34 C35 . -0.3(3) no
C33 C34 C35 C36 . -0.1(3) no
C34 C35 C36 C31 . 0.3(3) no
C32 C31 C36 C35 . -0.1(2) no
Si1 C31 C36 C35 . -179.69(13) no
O2 Si2 C41 C46 . 176.44(12) no
C51 Si2 C41 C46 . 54.86(14) no
C61 Si2 C41 C46 . -66.87(15) no
O2 Si2 C41 C42 . -5.76(15) no
C51 Si2 C41 C42 . -127.34(13) no
C61 Si2 C41 C42 . 110.93(13) no
C46 C41 C42 C43 . 1.0(2) no
Si2 C41 C42 C43 . -176.91(12) no
C41 C42 C43 C44 . -0.2(2) no
C42 C43 C44 C45 . -0.4(3) no
C43 C44 C45 C46 . 0.2(3) no
C44 C45 C46 C41 . 0.6(3) no
C42 C41 C46 C45 . -1.1(2) no
Si2 C41 C46 C45 . 176.76(14) no
O2 Si2 C51 C56 . 98.13(14) no
C61 Si2 C51 C56 . -17.28(16) no
C41 Si2 C51 C56 . -139.60(13) no
O2 Si2 C51 C52 . -75.62(14) no
C61 Si2 C51 C52 . 168.97(13) no
C41 Si2 C51 C52 . 46.64(15) no
C56 C51 C52 C53 . -0.5(2) no
Si2 C51 C52 C53 . 173.70(14) no
C51 C52 C53 C54 . 0.6(3) no
C52 C53 C54 C55 . -0.1(3) no
C53 C54 C55 C56 . -0.5(3) no
C54 C55 C56 C51 . 0.7(3) no
C52 C51 C56 C55 . -0.1(2) no
Si2 C51 C56 C55 . -173.95(13) no
O2 Si2 C61 C66 . -163.63(13) no
C51 Si2 C61 C66 . -44.74(15) no
C41 Si2 C61 C66 . 75.66(15) no
O2 Si2 C61 C62 . 17.15(14) no
C51 Si2 C61 C62 . 136.04(13) no
C41 Si2 C61 C62 . -103.57(13) no
C66 C61 C62 C63 . 1.1(2) no
Si2 C61 C62 C63 . -179.63(13) no
C61 C62 C63 C64 . -0.2(3) no
C62 C63 C64 C65 . -0.7(3) no
C63 C64 C65 C66 . 0.7(3) no
C64 C65 C66 C61 . 0.2(3) no
C62 C61 C66 C65 . -1.1(2) no
Si2 C61 C66 C65 . 179.70(14) no
C6 N1 C2 C3 . -0.8(3) no
N1 C2 C3 C4 . -0.4(3) no
C2 C3 C4 C5 . 1.0(3) no
C2 C3 C4 C7 . -179.59(16) no
C3 C4 C5 C6 . -0.4(3) no
C7 C4 C5 C6 . -179.83(19) no
C2 N1 C6 C5 . 1.4(3) no
C4 C5 C6 N1 . -0.8(4) no
C5 C4 C7 C7 2_666 -10.1(3) no
C3 C4 C7 C7 2_666 170.5(2) no
